data_4303509
loop_
_publ_author_name
'Vadapalli Chandrasekhar'
'Ramalingam Thirumoorthi'

_publ_contact_author 'Vadapalli Chandrasekhar'
_publ_contact_author_email vc@iitk.ac.in
_publ_section_title
;
Halide-Capped Tellurium-Containing Macrocycles
;
_journal_name_full 'Inorganic Chemistry'
_journal_page_first 10330
_journal_page_last 10337
_journal_paper_doi 10.1021/ic901479z
_journal_volume 48
_journal_year 2009
_chemical_formula_moiety 'C72 H88 O14 P2 Te4, 4(C6 H6), 2(I)'
_chemical_formula_sum 'C96 H112 I2 O14 P2 Te4'
_chemical_formula_weight 2316.00
_chemical_name_systematic
; 
 ? 
;
_space_group_IT_number 2
_symmetry_cell_setting triclinic
_symmetry_space_group_name_Hall '-P 1'
_symmetry_space_group_name_H-M 'P -1'
_atom_sites_solution_hydrogens geom
_atom_sites_solution_primary direct
_atom_sites_solution_secondary difmap
_audit_creation_method SHELXL-97
_cell_angle_alpha 60.8580(10)
_cell_angle_beta 67.6390(10)
_cell_angle_gamma 89.2800(10)
_cell_formula_units_Z 1
_cell_length_a 14.3925(6)
_cell_length_b 14.5552(6)
_cell_length_c 14.7395(6)
_cell_measurement_reflns_used 5547
_cell_measurement_temperature 100(2)
_cell_measurement_theta_max 28.29
_cell_measurement_theta_min 2.50
_cell_volume 2436.40(18)
_computing_cell_refinement 'Bruker SMART'
_computing_data_collection 'Bruker SMART'
_computing_data_reduction 'Bruker SAINT'
_computing_structure_refinement 'SHELXL-97 (Sheldrick, 1997)'
_computing_structure_solution 'SHELXS-97 (Sheldrick, 1990)'
_diffrn_ambient_temperature 100(2)
_diffrn_measured_fraction_theta_full 0.980
_diffrn_measured_fraction_theta_max 0.980
_diffrn_measurement_device_type 'CCD area detector'
_diffrn_measurement_method 'phi and omega scans'
_diffrn_radiation_monochromator graphite
_diffrn_radiation_source 'fine-focus sealed tube'
_diffrn_radiation_type MoK\a
_diffrn_radiation_wavelength 0.71073
_diffrn_reflns_av_R_equivalents 0.0222
_diffrn_reflns_av_sigmaI/netI 0.0437
_diffrn_reflns_limit_h_max 17
_diffrn_reflns_limit_h_min -14
_diffrn_reflns_limit_k_max 17
_diffrn_reflns_limit_k_min -16
_diffrn_reflns_limit_l_max 17
_diffrn_reflns_limit_l_min -14
_diffrn_reflns_number 12705
_diffrn_reflns_theta_full 25.03
_diffrn_reflns_theta_max 25.03
_diffrn_reflns_theta_min 4.17
_exptl_absorpt_coefficient_mu 1.911
_exptl_absorpt_correction_T_max 0.7012
_exptl_absorpt_correction_T_min 0.5980
_exptl_absorpt_correction_type empirical
_exptl_absorpt_process_details SADABS
_exptl_crystal_colour yellow
_exptl_crystal_density_diffrn 1.578
_exptl_crystal_density_method 'not measured'
_exptl_crystal_description block
_exptl_crystal_F_000 1144
_exptl_crystal_size_max 0.30
_exptl_crystal_size_mid 0.20
_exptl_crystal_size_min 0.20
_refine_diff_density_max 1.949
_refine_diff_density_min -0.625
_refine_diff_density_rms 0.130
_refine_ls_extinction_method none
_refine_ls_goodness_of_fit_ref 1.067
_refine_ls_hydrogen_treatment riding
_refine_ls_matrix_type full
_refine_ls_number_parameters 541
_refine_ls_number_reflns 8448
_refine_ls_number_restraints 0
_refine_ls_restrained_S_all 1.067
_refine_ls_R_factor_all 0.0460
_refine_ls_R_factor_gt 0.0390
_refine_ls_shift/su_max 0.021
_refine_ls_shift/su_mean 0.003
_refine_ls_structure_factor_coef Fsqd
_refine_ls_weighting_details 'calc w=1/[\s^2^(Fo^2^)+(0.0455P)^2^+4.6337P] where P=(Fo^2^+2Fc^2^)/3'
_refine_ls_weighting_scheme calc
_refine_ls_wR_factor_gt 0.0933
_refine_ls_wR_factor_ref 0.0998
_reflns_number_gt 7252
_reflns_number_total 8448
_reflns_threshold_expression >2sigma(I)
_cod_data_source_file ic901479z_si_001_3.cif
_cod_data_source_block compound3
_cod_depositor_comments
;
The following automatic conversions were performed:
'_symmetry_cell_setting' value 'Triclinic' changed to 'triclinic'
according to '/home/saulius/struct/CIF-dictionaries/cif_core.dic'
dictionary named 'cif_core.dic' version 2.4.1 from 2010-06-29.

Automatic conversion script
Id: cif_fix_enum 1527 2010-12-29 10:47:43Z saulius 
;
_cod_original_cell_volume 2436.40(17)
_cod_original_sg_symbol_H-M 'P -1 '
_cod_database_code 4303509

loop_
_symmetry_equiv_pos_as_xyz
'x, y, z'
'-x, -y, -z'

loop_
_atom_site_label
_atom_site_type_symbol
_atom_site_fract_x
_atom_site_fract_y
_atom_site_fract_z
_atom_site_U_iso_or_equiv
_atom_site_adp_type
_atom_site_occupancy
_atom_site_symmetry_multiplicity
_atom_site_calc_flag
_atom_site_refinement_flags
_atom_site_disorder_assembly
_atom_site_disorder_group
Te1 Te 0.42144(2) 0.83318(2) 0.20816(3) 0.02004(9) Uani 1 1 d . . .
Te2 Te 0.32206(2) 1.05968(2) 0.08908(3) 0.02030(9) Uani 1 1 d . . .
I1 I 0.59802(2) 0.08963(3) 0.05972(3) 0.02478(10) Uani 1 1 d . . .
P1 P 0.60423(10) 0.67708(10) 0.15297(11) 0.0228(3) Uani 1 1 d . . .
O1 O 0.5253(3) 0.7070(3) 0.2312(3) 0.0263(8) Uani 1 1 d . . .
O2 O 0.4828(3) 0.8561(3) 0.5948(3) 0.0354(9) Uani 1 1 d . . .
O3 O 0.0857(3) 0.4087(3) 0.4996(3) 0.0335(9) Uani 1 1 d . . .
O4 O 0.3120(2) 0.9176(3) 0.2209(3) 0.0233(7) Uani 1 1 d . . .
O5 O 0.1922(3) 1.2488(3) 0.4088(3) 0.0387(10) Uani 1 1 d . . .
O6 O -0.1353(3) 0.8985(3) 0.2109(3) 0.0386(9) Uani 1 1 d . . .
O7 O 0.3122(2) 1.2295(3) -0.0426(3) 0.0244(7) Uani 1 1 d . . .
C1 C 0.4402(5) 0.5277(6) 0.2046(7) 0.062(2) Uani 1 1 d . . .
H1A H 0.3991 0.5782 0.1743 0.094 Uiso 1 1 calc R . .
H1B H 0.4236 0.5093 0.2832 0.094 Uiso 1 1 calc R . .
H1C H 0.4247 0.4622 0.2048 0.094 Uiso 1 1 calc R . .
C2 C 0.5530(4) 0.5792(4) 0.1297(5) 0.0316(12) Uani 1 1 d . . .
C3 C 0.5750(6) 0.6166(6) 0.0061(6) 0.068(2) Uani 1 1 d . . .
H3A H 0.5556 0.5550 0.0019 0.102 Uiso 1 1 calc R . .
H3B H 0.6485 0.6481 -0.0431 0.102 Uiso 1 1 calc R . .
H3C H 0.5351 0.6708 -0.0199 0.102 Uiso 1 1 calc R . .
C4 C 0.6339(7) 0.5146(6) 0.1650(8) 0.073(3) Uani 1 1 d . . .
C5 C 0.6121(7) 0.3970(5) 0.2189(6) 0.064(2) Uani 1 1 d . . .
H5A H 0.5497 0.3650 0.2915 0.096 Uiso 1 1 calc R . .
H5B H 0.6701 0.3689 0.2341 0.096 Uiso 1 1 calc R . .
H5C H 0.6017 0.3787 0.1672 0.096 Uiso 1 1 calc R . .
C6 C 0.7737(5) 0.5908(6) 0.1895(6) 0.060(2) Uani 1 1 d . . .
H6A H 0.7900 0.6398 0.2117 0.090 Uiso 1 1 calc R . .
H6B H 0.8096 0.6246 0.1059 0.090 Uiso 1 1 calc R . .
H6C H 0.7959 0.5236 0.2267 0.090 Uiso 1 1 calc R . .
C7 C 0.6591(4) 0.5664(4) 0.2271(5) 0.0341(13) Uani 1 1 d . . .
C8 C 0.6043(6) 0.5079(6) 0.3564(5) 0.065(2) Uani 1 1 d . . .
H8A H 0.6250 0.4389 0.3895 0.098 Uiso 1 1 calc R . .
H8B H 0.5299 0.4949 0.3807 0.098 Uiso 1 1 calc R . .
H8C H 0.6226 0.5518 0.3832 0.098 Uiso 1 1 calc R . .
C9 C 0.4370(4) 0.8295(4) 0.3473(4) 0.0221(10) Uani 1 1 d . . .
C10 C 0.5210(4) 0.8014(4) 0.3703(4) 0.0282(11) Uani 1 1 d . . .
H10 H 0.5704 0.7762 0.3283 0.034 Uiso 1 1 calc R . .
C11 C 0.5328(4) 0.8102(5) 0.4543(5) 0.0349(13) Uani 1 1 d . . .
H11 H 0.5907 0.7910 0.4701 0.042 Uiso 1 1 calc R . .
C12 C 0.4607(4) 0.8472(4) 0.5168(4) 0.0276(11) Uani 1 1 d . . .
C13 C 0.3768(4) 0.8734(4) 0.4951(4) 0.0290(12) Uani 1 1 d . . .
H13 H 0.3264 0.8967 0.5385 0.035 Uiso 1 1 calc R . .
C14 C 0.3657(4) 0.8658(4) 0.4090(4) 0.0290(12) Uani 1 1 d . . .
H14 H 0.3083 0.8859 0.3926 0.035 Uiso 1 1 calc R . .
C15 C 0.4058(4) 0.8837(5) 0.6687(5) 0.0359(13) Uani 1 1 d . . .
H15A H 0.3967 0.9562 0.6224 0.054 Uiso 1 1 calc R . .
H15B H 0.4277 0.8817 0.7248 0.054 Uiso 1 1 calc R . .
H15C H 0.3405 0.8319 0.7092 0.054 Uiso 1 1 calc R . .
C16 C 0.3040(4) 0.6927(4) 0.3086(4) 0.0222(10) Uani 1 1 d . . .
C17 C 0.2411(4) 0.6781(4) 0.2624(4) 0.0271(11) Uani 1 1 d . . .
H17 H 0.2482 0.7335 0.1888 0.032 Uiso 1 1 calc R . .
C18 C 0.1687(4) 0.5838(4) 0.3229(5) 0.0278(11) Uani 1 1 d . . .
H18 H 0.1268 0.5738 0.2905 0.033 Uiso 1 1 calc R . .
C19 C 0.1570(4) 0.5033(4) 0.4314(4) 0.0290(12) Uani 1 1 d . . .
C20 C 0.2186(4) 0.5179(4) 0.4780(4) 0.0283(11) Uani 1 1 d . . .
H20 H 0.2099 0.4633 0.5526 0.034 Uiso 1 1 calc R . .
C21 C 0.2932(4) 0.6119(4) 0.4167(4) 0.0277(11) Uani 1 1 d . . .
H21 H 0.3364 0.6209 0.4483 0.033 Uiso 1 1 calc R . .
C22 C 0.0258(4) 0.3864(5) 0.4515(5) 0.0388(14) Uani 1 1 d . . .
H22A H -0.0150 0.4414 0.4320 0.058 Uiso 1 1 calc R . .
H22B H -0.0203 0.3154 0.5078 0.058 Uiso 1 1 calc R . .
H22C H 0.0716 0.3872 0.3820 0.058 Uiso 1 1 calc R . .
C23 C 0.2773(4) 1.1211(4) 0.1996(4) 0.0223(10) Uani 1 1 d . . .
C24 C 0.3394(4) 1.1222(4) 0.2522(4) 0.0245(11) Uani 1 1 d . . .
H24 H 0.3999 1.0942 0.2392 0.029 Uiso 1 1 calc R . .
C25 C 0.3136(4) 1.1639(4) 0.3232(4) 0.0261(11) Uani 1 1 d . . .
H25 H 0.3551 1.1629 0.3606 0.031 Uiso 1 1 calc R . .
C26 C 0.2266(4) 1.2070(4) 0.3391(4) 0.0288(12) Uani 1 1 d . . .
C27 C 0.1659(4) 1.2082(4) 0.2853(4) 0.0269(11) Uani 1 1 d . . .
H27 H 0.1065 1.2383 0.2964 0.032 Uiso 1 1 calc R . .
C28 C 0.1915(4) 1.1655(4) 0.2154(4) 0.0246(11) Uani 1 1 d . . .
H28 H 0.1498 1.1668 0.1781 0.030 Uiso 1 1 calc R . .
C29 C 0.2495(4) 1.2447(5) 0.4707(5) 0.0359(13) Uani 1 1 d . . .
H29A H 0.2475 1.1695 0.5236 0.054 Uiso 1 1 calc R . .
H29B H 0.2193 1.2795 0.5146 0.054 Uiso 1 1 calc R . .
H29C H 0.3210 1.2825 0.4165 0.054 Uiso 1 1 calc R . .
C30 C 0.1682(4) 1.0094(4) 0.1219(4) 0.0217(10) Uani 1 1 d . . .
C31 C 0.1190(4) 1.0793(4) 0.0605(4) 0.0251(11) Uani 1 1 d . . .
H31 H 0.1547 1.1507 -0.0003 0.030 Uiso 1 1 calc R . .
C32 C 0.0172(4) 1.0440(4) 0.0886(4) 0.0255(11) Uani 1 1 d . . .
H32 H -0.0165 1.0919 0.0467 0.031 Uiso 1 1 calc R . .
C33 C -0.0360(4) 0.9401(4) 0.1767(5) 0.0303(12) Uani 1 1 d . . .
C34 C 0.0166(4) 0.8706(4) 0.2348(5) 0.0331(13) Uani 1 1 d . . .
H34 H -0.0176 0.7983 0.2939 0.040 Uiso 1 1 calc R . .
C35 C 0.1172(4) 0.9054(4) 0.2077(5) 0.0305(12) Uani 1 1 d . . .
H35 H 0.1515 0.8573 0.2485 0.037 Uiso 1 1 calc R . .
C36 C -0.1960(4) 0.9711(5) 0.1652(5) 0.0374(13) Uani 1 1 d . . .
H36A H -0.1957 1.0283 0.1823 0.056 Uiso 1 1 calc R . .
H36B H -0.2668 0.9316 0.2004 0.056 Uiso 1 1 calc R . .
H36C H -0.1668 1.0030 0.0818 0.056 Uiso 1 1 calc R . .
C37 C 0.1101(5) 0.8317(6) 0.5394(6) 0.0561(19) Uani 1 1 d . . .
H37 H 0.1147 0.8291 0.4747 0.067 Uiso 1 1 calc R . .
C38 C 0.1135(4) 0.7425(6) 0.6319(6) 0.0499(17) Uani 1 1 d . . .
H38 H 0.1191 0.6775 0.6318 0.060 Uiso 1 1 calc R . .
C39 C 0.1087(5) 0.7460(5) 0.7249(6) 0.0505(17) Uani 1 1 d . . .
H39 H 0.1126 0.6842 0.7881 0.061 Uiso 1 1 calc R . .
C40 C 0.0983(5) 0.8392(6) 0.7262(7) 0.0582(19) Uani 1 1 d . . .
H40 H 0.0941 0.8417 0.7908 0.070 Uiso 1 1 calc R . .
C41 C 0.0940(6) 0.9288(6) 0.6342(9) 0.070(2) Uani 1 1 d . . .
H41 H 0.0869 0.9934 0.6349 0.084 Uiso 1 1 calc R . .
C42 C 0.1002(5) 0.9243(6) 0.5409(7) 0.060(2) Uani 1 1 d . . .
H42 H 0.0975 0.9863 0.4770 0.072 Uiso 1 1 calc R . .
C43 C 0.2049(6) 0.5295(6) 0.0809(7) 0.0574(18) Uani 1 1 d . . .
H43 H 0.2527 0.4847 0.0943 0.069 Uiso 1 1 calc R . .
C44 C 0.2325(5) 0.6384(6) 0.0399(6) 0.0504(17) Uani 1 1 d . . .
H44 H 0.2986 0.6688 0.0247 0.061 Uiso 1 1 calc R . .
C45 C 0.1623(6) 0.7002(5) 0.0222(6) 0.060(2) Uani 1 1 d . . .
H45 H 0.1792 0.7745 -0.0045 0.072 Uiso 1 1 calc R . .
C46 C 0.0668(7) 0.6569(6) 0.0424(9) 0.091(3) Uani 1 1 d . . .
H46 H 0.0180 0.7005 0.0300 0.109 Uiso 1 1 calc R . .
C47 C 0.0433(6) 0.5486(6) 0.0810(8) 0.079(3) Uani 1 1 d . . .
H47 H -0.0211 0.5179 0.0927 0.095 Uiso 1 1 calc R . .
C48 C 0.1114(6) 0.4870(6) 0.1019(7) 0.0593(19) Uani 1 1 d . . .
H48 H 0.0932 0.4120 0.1320 0.071 Uiso 1 1 calc R . .

loop_
_atom_site_aniso_label
_atom_site_aniso_U_11
_atom_site_aniso_U_22
_atom_site_aniso_U_33
_atom_site_aniso_U_23
_atom_site_aniso_U_13
_atom_site_aniso_U_12
Te1 0.01760(17) 0.02501(18) 0.01980(17) -0.01241(14) -0.00920(13) 0.00621(13)
Te2 0.01767(17) 0.02584(18) 0.02158(17) -0.01431(14) -0.00978(13) 0.00699(13)
I1 0.02345(17) 0.03060(19) 0.02413(18) -0.01617(15) -0.01121(14) 0.00583(14)
P1 0.0210(6) 0.0243(7) 0.0232(6) -0.0121(5) -0.0103(5) 0.0090(5)
O1 0.0265(19) 0.0290(19) 0.0256(18) -0.0146(16) -0.0129(15) 0.0122(15)
O2 0.039(2) 0.048(2) 0.033(2) -0.0274(19) -0.0202(18) 0.0104(18)
O3 0.026(2) 0.032(2) 0.037(2) -0.0161(17) -0.0102(17) -0.0045(16)
O4 0.0200(17) 0.0299(19) 0.0213(17) -0.0138(15) -0.0096(14) 0.0082(14)
O5 0.038(2) 0.063(3) 0.053(2) -0.048(2) -0.031(2) 0.030(2)
O6 0.024(2) 0.040(2) 0.046(2) -0.0126(19) -0.0221(18) 0.0065(17)
O7 0.0242(18) 0.0259(18) 0.0240(18) -0.0134(15) -0.0108(15) 0.0075(15)
C1 0.045(4) 0.059(4) 0.077(5) -0.050(4) 0.000(4) -0.008(3)
C2 0.032(3) 0.032(3) 0.032(3) -0.019(2) -0.012(2) 0.006(2)
C3 0.087(6) 0.054(4) 0.046(4) -0.031(4) -0.006(4) -0.031(4)
C4 0.101(6) 0.041(4) 0.137(8) -0.059(5) -0.089(6) 0.044(4)
C5 0.100(6) 0.030(3) 0.050(4) -0.017(3) -0.026(4) 0.027(4)
C6 0.048(4) 0.060(4) 0.062(5) -0.020(4) -0.030(4) 0.032(4)
C7 0.036(3) 0.037(3) 0.032(3) -0.017(3) -0.018(3) 0.018(3)
C8 0.073(5) 0.065(5) 0.031(3) -0.007(3) -0.021(3) 0.038(4)
C9 0.022(3) 0.026(3) 0.016(2) -0.009(2) -0.009(2) 0.003(2)
C10 0.023(3) 0.034(3) 0.034(3) -0.020(2) -0.016(2) 0.010(2)
C11 0.029(3) 0.051(4) 0.042(3) -0.028(3) -0.027(3) 0.017(3)
C12 0.026(3) 0.028(3) 0.026(3) -0.011(2) -0.012(2) -0.002(2)
C13 0.033(3) 0.036(3) 0.023(3) -0.020(2) -0.012(2) 0.012(2)
C14 0.022(3) 0.043(3) 0.025(3) -0.018(2) -0.014(2) 0.010(2)
C15 0.041(3) 0.041(3) 0.033(3) -0.022(3) -0.017(3) 0.003(3)
C16 0.017(2) 0.024(3) 0.024(3) -0.012(2) -0.008(2) 0.002(2)
C17 0.026(3) 0.029(3) 0.030(3) -0.017(2) -0.013(2) 0.008(2)
C18 0.025(3) 0.033(3) 0.037(3) -0.023(3) -0.017(2) 0.007(2)
C19 0.026(3) 0.029(3) 0.031(3) -0.019(2) -0.007(2) 0.007(2)
C20 0.028(3) 0.028(3) 0.023(3) -0.010(2) -0.010(2) 0.006(2)
C21 0.026(3) 0.034(3) 0.027(3) -0.018(2) -0.012(2) 0.006(2)
C22 0.028(3) 0.040(3) 0.052(4) -0.030(3) -0.012(3) 0.002(3)
C23 0.026(3) 0.023(2) 0.017(2) -0.011(2) -0.008(2) 0.006(2)
C24 0.017(2) 0.030(3) 0.029(3) -0.017(2) -0.009(2) 0.006(2)
C25 0.019(3) 0.036(3) 0.029(3) -0.019(2) -0.013(2) 0.007(2)
C26 0.029(3) 0.036(3) 0.029(3) -0.021(2) -0.013(2) 0.010(2)
C27 0.022(3) 0.035(3) 0.035(3) -0.024(2) -0.015(2) 0.016(2)
C28 0.023(3) 0.031(3) 0.028(3) -0.017(2) -0.016(2) 0.008(2)
C29 0.032(3) 0.054(4) 0.041(3) -0.035(3) -0.020(3) 0.017(3)
C30 0.017(2) 0.027(3) 0.027(3) -0.017(2) -0.011(2) 0.008(2)
C31 0.024(3) 0.027(3) 0.025(3) -0.013(2) -0.012(2) 0.005(2)
C32 0.024(3) 0.029(3) 0.027(3) -0.015(2) -0.012(2) 0.007(2)
C33 0.027(3) 0.034(3) 0.038(3) -0.023(3) -0.016(2) 0.009(2)
C34 0.025(3) 0.030(3) 0.035(3) -0.008(2) -0.015(2) 0.002(2)
C35 0.026(3) 0.032(3) 0.038(3) -0.016(3) -0.021(2) 0.010(2)
C36 0.020(3) 0.051(4) 0.045(3) -0.024(3) -0.019(3) 0.011(3)
C37 0.030(3) 0.078(5) 0.050(4) -0.036(4) -0.003(3) -0.012(3)
C38 0.027(3) 0.051(4) 0.077(5) -0.044(4) -0.012(3) 0.000(3)
C39 0.039(4) 0.047(4) 0.046(4) -0.016(3) -0.011(3) -0.003(3)
C40 0.050(4) 0.074(5) 0.067(5) -0.053(5) -0.017(4) 0.006(4)
C41 0.048(4) 0.049(5) 0.114(7) -0.054(5) -0.019(5) 0.007(4)
C42 0.032(4) 0.045(4) 0.072(5) -0.011(4) -0.020(3) -0.003(3)
C43 0.059(5) 0.057(4) 0.081(5) -0.049(4) -0.036(4) 0.019(4)
C44 0.046(4) 0.059(4) 0.047(4) -0.029(3) -0.019(3) 0.002(3)
C45 0.070(5) 0.033(4) 0.060(5) -0.009(3) -0.033(4) 0.002(3)
C46 0.065(6) 0.040(4) 0.142(9) -0.024(5) -0.054(6) 0.013(4)
C47 0.041(4) 0.046(4) 0.125(8) -0.032(5) -0.030(5) 0.001(3)
C48 0.056(5) 0.041(4) 0.078(5) -0.030(4) -0.026(4) 0.011(3)

loop_
_atom_type_symbol
_atom_type_description
_atom_type_scat_dispersion_real
_atom_type_scat_dispersion_imag
_atom_type_scat_source
C C 0.0033 0.0016 'International Tables Vol C Tables 4.2.6.8 and 6.1.1.4'
H H 0.0000 0.0000 'International Tables Vol C Tables 4.2.6.8 and 6.1.1.4'
O O 0.0106 0.0060 'International Tables Vol C Tables 4.2.6.8 and 6.1.1.4'
P P 0.1023 0.0942 'International Tables Vol C Tables 4.2.6.8 and 6.1.1.4'
Te Te -0.5308 1.6751 'International Tables Vol C Tables 4.2.6.8 and 6.1.1.4'
I I -0.4742 1.8119 'International Tables Vol C Tables 4.2.6.8 and 6.1.1.4'

loop_
_geom_angle_atom_site_label_1
_geom_angle_atom_site_label_2
_geom_angle_atom_site_label_3
_geom_angle
_geom_angle_site_symmetry_1
_geom_angle_site_symmetry_3
_geom_angle_publ_flag
O4 Te1 C16 88.19(16) . . ?
O4 Te1 C9 90.26(16) . . ?
C16 Te1 C9 96.55(18) . . ?
O4 Te1 O1 168.16(12) . . ?
C16 Te1 O1 81.90(15) . . ?
C9 Te1 O1 84.50(16) . . ?
O4 Te2 C23 89.11(16) . . ?
O4 Te2 C30 90.13(16) . . ?
C23 Te2 C30 94.06(18) . . ?
O4 Te2 O7 170.51(12) . . ?
C23 Te2 O7 82.76(15) . . ?
C30 Te2 O7 85.59(15) . . ?
O1 P1 O7 115.98(19) . 2_675 ?
O1 P1 C7 113.8(2) . . ?
O7 P1 C7 111.4(2) 2_675 . ?
O1 P1 C2 115.7(2) . . ?
O7 P1 C2 113.0(2) 2_675 . ?
C7 P1 C2 82.5(3) . . ?
P1 O1 Te1 135.7(2) . . ?
C12 O2 C15 116.9(4) . . ?
C19 O3 C22 117.6(4) . . ?
Te2 O4 Te1 122.14(16) . . ?
C26 O5 C29 117.1(4) . . ?
C33 O6 C36 118.0(4) . . ?
P1 O7 Te2 131.00(19) 2_675 . ?
C2 C1 H1A 109.5 . . ?
C2 C1 H1B 109.5 . . ?
H1A C1 H1B 109.5 . . ?
C2 C1 H1C 109.5 . . ?
H1A C1 H1C 109.5 . . ?
H1B C1 H1C 109.5 . . ?
C1 C2 C3 108.6(6) . . ?
C1 C2 C4 118.5(6) . . ?
C3 C2 C4 111.0(6) . . ?
C1 C2 P1 115.2(4) . . ?
C3 C2 P1 116.5(4) . . ?
C4 C2 P1 85.8(4) . . ?
C2 C3 H3A 109.5 . . ?
C2 C3 H3B 109.5 . . ?
H3A C3 H3B 109.5 . . ?
C2 C3 H3C 109.5 . . ?
H3A C3 H3C 109.5 . . ?
H3B C3 H3C 109.5 . . ?
C5 C4 C2 119.2(7) . . ?
C5 C4 C7 120.2(7) . . ?
C2 C4 C7 100.4(5) . . ?
C4 C5 H5A 109.5 . . ?
C4 C5 H5B 109.5 . . ?
H5A C5 H5B 109.5 . . ?
C4 C5 H5C 109.5 . . ?
H5A C5 H5C 109.5 . . ?
H5B C5 H5C 109.5 . . ?
C7 C6 H6A 109.5 . . ?
C7 C6 H6B 109.5 . . ?
H6A C6 H6B 109.5 . . ?
C7 C6 H6C 109.5 . . ?
H6A C6 H6C 109.5 . . ?
H6B C6 H6C 109.5 . . ?
C8 C7 C6 109.4(5) . . ?
C8 C7 C4 118.0(6) . . ?
C6 C7 C4 110.4(6) . . ?
C8 C7 P1 114.4(4) . . ?
C6 C7 P1 116.8(4) . . ?
C4 C7 P1 86.4(3) . . ?
C7 C8 H8A 109.5 . . ?
C7 C8 H8B 109.5 . . ?
H8A C8 H8B 109.5 . . ?
C7 C8 H8C 109.5 . . ?
H8A C8 H8C 109.5 . . ?
H8B C8 H8C 109.5 . . ?
C10 C9 C14 119.6(5) . . ?
C10 C9 Te1 121.8(4) . . ?
C14 C9 Te1 118.4(4) . . ?
C11 C10 C9 119.7(5) . . ?
C11 C10 H10 120.2 . . ?
C9 C10 H10 120.2 . . ?
C10 C11 C12 120.7(5) . . ?
C10 C11 H11 119.6 . . ?
C12 C11 H11 119.6 . . ?
C13 C12 O2 125.2(5) . . ?
C13 C12 C11 119.6(5) . . ?
O2 C12 C11 115.2(4) . . ?
C12 C13 C14 119.6(5) . . ?
C12 C13 H13 120.2 . . ?
C14 C13 H13 120.2 . . ?
C9 C14 C13 120.8(5) . . ?
C9 C14 H14 119.6 . . ?
C13 C14 H14 119.6 . . ?
O2 C15 H15A 109.5 . . ?
O2 C15 H15B 109.5 . . ?
H15A C15 H15B 109.5 . . ?
O2 C15 H15C 109.5 . . ?
H15A C15 H15C 109.5 . . ?
H15B C15 H15C 109.5 . . ?
C21 C16 C17 119.8(5) . . ?
C21 C16 Te1 120.8(4) . . ?
C17 C16 Te1 119.2(4) . . ?
C18 C17 C16 120.4(5) . . ?
C18 C17 H17 119.8 . . ?
C16 C17 H17 119.8 . . ?
C17 C18 C19 120.0(5) . . ?
C17 C18 H18 120.0 . . ?
C19 C18 H18 120.0 . . ?
O3 C19 C20 115.6(5) . . ?
O3 C19 C18 124.5(5) . . ?
C20 C19 C18 119.8(5) . . ?
C19 C20 C21 120.6(5) . . ?
C19 C20 H20 119.7 . . ?
C21 C20 H20 119.7 . . ?
C16 C21 C20 119.4(5) . . ?
C16 C21 H21 120.3 . . ?
C20 C21 H21 120.3 . . ?
O3 C22 H22A 109.5 . . ?
O3 C22 H22B 109.5 . . ?
H22A C22 H22B 109.5 . . ?
O3 C22 H22C 109.5 . . ?
H22A C22 H22C 109.5 . . ?
H22B C22 H22C 109.5 . . ?
C24 C23 C28 119.5(4) . . ?
C24 C23 Te2 118.9(4) . . ?
C28 C23 Te2 121.5(4) . . ?
C25 C24 C23 120.5(5) . . ?
C25 C24 H24 119.8 . . ?
C23 C24 H24 119.8 . . ?
C24 C25 C26 119.2(5) . . ?
C24 C25 H25 120.4 . . ?
C26 C25 H25 120.4 . . ?
O5 C26 C25 124.6(5) . . ?
O5 C26 C27 114.8(5) . . ?
C25 C26 C27 120.6(5) . . ?
C28 C27 C26 120.0(5) . . ?
C28 C27 H27 120.0 . . ?
C26 C27 H27 120.0 . . ?
C27 C28 C23 120.3(4) . . ?
C27 C28 H28 119.9 . . ?
C23 C28 H28 119.9 . . ?
O5 C29 H29A 109.5 . . ?
O5 C29 H29B 109.5 . . ?
H29A C29 H29B 109.5 . . ?
O5 C29 H29C 109.5 . . ?
H29A C29 H29C 109.5 . . ?
H29B C29 H29C 109.5 . . ?
C35 C30 C31 120.0(4) . . ?
C35 C30 Te2 118.3(3) . . ?
C31 C30 Te2 121.7(4) . . ?
C32 C31 C30 119.5(5) . . ?
C32 C31 H31 120.2 . . ?
C30 C31 H31 120.2 . . ?
C33 C32 C31 121.1(5) . . ?
C33 C32 H32 119.4 . . ?
C31 C32 H32 119.4 . . ?
O6 C33 C32 125.5(5) . . ?
O6 C33 C34 116.5(5) . . ?
C32 C33 C34 118.0(5) . . ?
C35 C34 C33 121.0(5) . . ?
C35 C34 H34 119.5 . . ?
C33 C34 H34 119.5 . . ?
C34 C35 C30 120.3(5) . . ?
C34 C35 H35 119.8 . . ?
C30 C35 H35 119.8 . . ?
O6 C36 H36A 109.5 . . ?
O6 C36 H36B 109.5 . . ?
H36A C36 H36B 109.5 . . ?
O6 C36 H36C 109.5 . . ?
H36A C36 H36C 109.5 . . ?
H36B C36 H36C 109.5 . . ?
C42 C37 C38 119.4(7) . . ?
C42 C37 H37 120.3 . . ?
C38 C37 H37 120.3 . . ?
C37 C38 C39 120.7(6) . . ?
C37 C38 H38 119.6 . . ?
C39 C38 H38 119.6 . . ?
C40 C39 C38 119.7(7) . . ?
C40 C39 H39 120.2 . . ?
C38 C39 H39 120.2 . . ?
C39 C40 C41 120.1(7) . . ?
C39 C40 H40 119.9 . . ?
C41 C40 H40 119.9 . . ?
C40 C41 C42 119.5(7) . . ?
C40 C41 H41 120.2 . . ?
C42 C41 H41 120.2 . . ?
C37 C42 C41 120.6(7) . . ?
C37 C42 H42 119.7 . . ?
C41 C42 H42 119.7 . . ?
C48 C43 C44 120.7(7) . . ?
C48 C43 H43 119.7 . . ?
C44 C43 H43 119.7 . . ?
C45 C44 C43 118.2(7) . . ?
C45 C44 H44 120.9 . . ?
C43 C44 H44 120.9 . . ?
C44 C45 C46 121.1(7) . . ?
C44 C45 H45 119.4 . . ?
C46 C45 H45 119.5 . . ?
C45 C46 C47 118.8(7) . . ?
C45 C46 H46 120.6 . . ?
C47 C46 H46 120.6 . . ?
C48 C47 C46 120.1(7) . . ?
C48 C47 H47 119.9 . . ?
C46 C47 H47 119.9 . . ?
C47 C48 C43 121.1(7) . . ?
C47 C48 H48 119.5 . . ?
C43 C48 H48 119.5 . . ?

loop_
_geom_bond_atom_site_label_1
_geom_bond_atom_site_label_2
_geom_bond_distance
_geom_bond_site_symmetry_2
_geom_bond_publ_flag
Te1 O4 1.995(3) . ?
Te1 C16 2.113(5) . ?
Te1 C9 2.121(5) . ?
Te1 O1 2.330(3) . ?
Te2 O4 1.988(3) . ?
Te2 C23 2.115(5) . ?
Te2 C30 2.133(5) . ?
Te2 O7 2.330(3) . ?
P1 O1 1.513(3) . ?
P1 O7 1.530(3) 2_675 ?
P1 C7 1.822(5) . ?
P1 C2 1.840(5) . ?
O2 C12 1.366(6) . ?
O2 C15 1.440(6) . ?
O3 C19 1.364(6) . ?
O3 C22 1.430(6) . ?
O5 C26 1.372(6) . ?
O5 C29 1.427(6) . ?
O6 C33 1.356(6) . ?
O6 C36 1.436(6) . ?
O7 P1 1.530(3) 2_675 ?
C1 C2 1.509(8) . ?
C1 H1A 0.9800 . ?
C1 H1B 0.9800 . ?
C1 H1C 0.9800 . ?
C2 C3 1.521(8) . ?
C2 C4 1.571(9) . ?
C3 H3A 0.9800 . ?
C3 H3B 0.9800 . ?
C3 H3C 0.9800 . ?
C4 C5 1.469(9) . ?
C4 C7 1.572(9) . ?
C5 H5A 0.9800 . ?
C5 H5B 0.9800 . ?
C5 H5C 0.9800 . ?
C6 C7 1.511(9) . ?
C6 H6A 0.9800 . ?
C6 H6B 0.9800 . ?
C6 H6C 0.9800 . ?
C7 C8 1.508(8) . ?
C8 H8A 0.9800 . ?
C8 H8B 0.9800 . ?
C8 H8C 0.9800 . ?
C9 C10 1.382(7) . ?
C9 C14 1.381(7) . ?
C10 C11 1.376(7) . ?
C10 H10 0.9500 . ?
C11 C12 1.399(7) . ?
C11 H11 0.9500 . ?
C12 C13 1.367(7) . ?
C13 C14 1.393(7) . ?
C13 H13 0.9500 . ?
C14 H14 0.9500 . ?
C15 H15A 0.9800 . ?
C15 H15B 0.9800 . ?
C15 H15C 0.9800 . ?
C16 C21 1.392(7) . ?
C16 C17 1.393(7) . ?
C17 C18 1.380(7) . ?
C17 H17 0.9500 . ?
C18 C19 1.391(7) . ?
C18 H18 0.9500 . ?
C19 C20 1.384(7) . ?
C20 C21 1.391(7) . ?
C20 H20 0.9500 . ?
C21 H21 0.9500 . ?
C22 H22A 0.9800 . ?
C22 H22B 0.9800 . ?
C22 H22C 0.9800 . ?
C23 C24 1.392(7) . ?
C23 C28 1.381(7) . ?
C24 C25 1.387(7) . ?
C24 H24 0.9500 . ?
C25 C26 1.384(7) . ?
C25 H25 0.9500 . ?
C26 C27 1.381(7) . ?
C27 C28 1.383(7) . ?
C27 H27 0.9500 . ?
C28 H28 0.9500 . ?
C29 H29A 0.9800 . ?
C29 H29B 0.9800 . ?
C29 H29C 0.9800 . ?
C30 C35 1.373(7) . ?
C30 C31 1.389(7) . ?
C31 C32 1.391(7) . ?
C31 H31 0.9500 . ?
C32 C33 1.385(7) . ?
C32 H32 0.9500 . ?
C33 C34 1.401(7) . ?
C34 C35 1.375(7) . ?
C34 H34 0.9500 . ?
C35 H35 0.9500 . ?
C36 H36A 0.9800 . ?
C36 H36B 0.9800 . ?
C36 H36C 0.9800 . ?
C37 C42 1.364(10) . ?
C37 C38 1.368(10) . ?
C37 H37 0.9500 . ?
C38 C39 1.372(9) . ?
C38 H38 0.9500 . ?
C39 C40 1.370(10) . ?
C39 H39 0.9500 . ?
C40 C41 1.371(11) . ?
C40 H40 0.9500 . ?
C41 C42 1.378(11) . ?
C41 H41 0.9500 . ?
C42 H42 0.9500 . ?
C43 C48 1.346(10) . ?
C43 C44 1.392(9) . ?
C43 H43 0.9500 . ?
C44 C45 1.359(10) . ?
C44 H44 0.9500 . ?
C45 C46 1.379(11) . ?
C45 H45 0.9500 . ?
C46 C47 1.384(10) . ?
C46 H46 0.9500 . ?
C47 C48 1.340(10) . ?
C47 H47 0.9500 . ?
C48 H48 0.9500 . ?

loop_
_geom_torsion_atom_site_label_1
_geom_torsion_atom_site_label_2
_geom_torsion_atom_site_label_3
_geom_torsion_atom_site_label_4
_geom_torsion
_geom_torsion_site_symmetry_1
_geom_torsion_site_symmetry_2
_geom_torsion_site_symmetry_3
_geom_torsion_site_symmetry_4
_geom_torsion_publ_flag
O7 P1 O1 Te1 49.3(3) 2_675 . . . ?
C7 P1 O1 Te1 -179.6(3) . . . . ?
C2 P1 O1 Te1 -86.6(3) . . . . ?
O4 Te1 O1 P1 146.4(5) . . . . ?
C16 Te1 O1 P1 113.0(3) . . . . ?
C9 Te1 O1 P1 -149.5(3) . . . . ?
C23 Te2 O4 Te1 -133.6(2) . . . . ?
C30 Te2 O4 Te1 132.4(2) . . . . ?
O7 Te2 O4 Te1 -164.6(6) . . . . ?
C16 Te1 O4 Te2 -139.7(2) . . . . ?
C9 Te1 O4 Te2 123.8(2) . . . . ?
O1 Te1 O4 Te2 -172.7(5) . . . . ?
O4 Te2 O7 P1 144.6(7) . . . 2_675 ?
C23 Te2 O7 P1 113.3(3) . . . 2_675 ?
C30 Te2 O7 P1 -152.0(3) . . . 2_675 ?
O1 P1 C2 C1 -8.6(6) . . . . ?
O7 P1 C2 C1 -145.7(5) 2_675 . . . ?
C7 P1 C2 C1 104.2(5) . . . . ?
O1 P1 C2 C3 120.3(5) . . . . ?
O7 P1 C2 C3 -16.8(6) 2_675 . . . ?
C7 P1 C2 C3 -126.9(5) . . . . ?
O1 P1 C2 C4 -128.2(4) . . . . ?
O7 P1 C2 C4 94.7(4) 2_675 . . . ?
C7 P1 C2 C4 -15.4(4) . . . . ?
C1 C2 C4 C5 35.0(10) . . . . ?
C3 C2 C4 C5 -91.7(8) . . . . ?
P1 C2 C4 C5 151.5(7) . . . . ?
C1 C2 C4 C7 -98.4(6) . . . . ?
C3 C2 C4 C7 134.9(6) . . . . ?
P1 C2 C4 C7 18.1(5) . . . . ?
C5 C4 C7 C8 -35.3(10) . . . . ?
C2 C4 C7 C8 97.6(6) . . . . ?
C5 C4 C7 C6 91.6(8) . . . . ?
C2 C4 C7 C6 -135.5(6) . . . . ?
C5 C4 C7 P1 -151.1(7) . . . . ?
C2 C4 C7 P1 -18.3(5) . . . . ?
O1 P1 C7 C8 11.0(6) . . . . ?
O7 P1 C7 C8 144.3(5) 2_675 . . . ?
C2 P1 C7 C8 -103.8(5) . . . . ?
O1 P1 C7 C6 -118.7(5) . . . . ?
O7 P1 C7 C6 14.7(5) 2_675 . . . ?
C2 P1 C7 C6 126.5(5) . . . . ?
O1 P1 C7 C4 130.2(4) . . . . ?
O7 P1 C7 C4 -96.4(4) 2_675 . . . ?
C2 P1 C7 C4 15.4(4) . . . . ?
O4 Te1 C9 C10 -164.7(4) . . . . ?
C16 Te1 C9 C10 107.1(4) . . . . ?
O1 Te1 C9 C10 25.9(4) . . . . ?
O4 Te1 C9 C14 9.2(4) . . . . ?
C16 Te1 C9 C14 -79.0(4) . . . . ?
O1 Te1 C9 C14 -160.2(4) . . . . ?
C14 C9 C10 C11 -0.1(8) . . . . ?
Te1 C9 C10 C11 173.7(4) . . . . ?
C9 C10 C11 C12 0.0(8) . . . . ?
C15 O2 C12 C13 7.4(7) . . . . ?
C15 O2 C12 C11 -174.1(5) . . . . ?
C10 C11 C12 C13 0.9(8) . . . . ?
C10 C11 C12 O2 -177.7(5) . . . . ?
O2 C12 C13 C14 176.7(5) . . . . ?
C11 C12 C13 C14 -1.8(8) . . . . ?
C10 C9 C14 C13 -0.7(8) . . . . ?
Te1 C9 C14 C13 -174.8(4) . . . . ?
C12 C13 C14 C9 1.7(8) . . . . ?
O4 Te1 C16 C21 -116.0(4) . . . . ?
C9 Te1 C16 C21 -26.0(4) . . . . ?
O1 Te1 C16 C21 57.5(4) . . . . ?
O4 Te1 C16 C17 68.2(4) . . . . ?
C9 Te1 C16 C17 158.3(4) . . . . ?
O1 Te1 C16 C17 -118.3(4) . . . . ?
C21 C16 C17 C18 -0.4(7) . . . . ?
Te1 C16 C17 C18 175.4(4) . . . . ?
C16 C17 C18 C19 1.0(7) . . . . ?
C22 O3 C19 C20 -175.2(4) . . . . ?
C22 O3 C19 C18 6.5(7) . . . . ?
C17 C18 C19 O3 177.8(5) . . . . ?
C17 C18 C19 C20 -0.4(7) . . . . ?
O3 C19 C20 C21 -179.2(4) . . . . ?
C18 C19 C20 C21 -0.9(8) . . . . ?
C17 C16 C21 C20 -0.8(7) . . . . ?
Te1 C16 C21 C20 -176.6(4) . . . . ?
C19 C20 C21 C16 1.4(7) . . . . ?
O4 Te2 C23 C24 61.6(4) . . . . ?
C30 Te2 C23 C24 151.7(4) . . . . ?
O7 Te2 C23 C24 -123.3(4) . . . . ?
O4 Te2 C23 C28 -122.1(4) . . . . ?
C30 Te2 C23 C28 -32.1(4) . . . . ?
O7 Te2 C23 C28 53.0(4) . . . . ?
C28 C23 C24 C25 2.3(7) . . . . ?
Te2 C23 C24 C25 178.7(4) . . . . ?
C23 C24 C25 C26 -1.6(8) . . . . ?
C29 O5 C26 C25 -1.5(8) . . . . ?
C29 O5 C26 C27 177.1(5) . . . . ?
C24 C25 C26 O5 178.8(5) . . . . ?
C24 C25 C26 C27 0.3(8) . . . . ?
O5 C26 C27 C28 -178.3(5) . . . . ?
C25 C26 C27 C28 0.4(8) . . . . ?
C26 C27 C28 C23 0.4(8) . . . . ?
C24 C23 C28 C27 -1.7(7) . . . . ?
Te2 C23 C28 C27 -177.9(4) . . . . ?
O4 Te2 C30 C35 -3.9(4) . . . . ?
C23 Te2 C30 C35 -93.0(4) . . . . ?
O7 Te2 C30 C35 -175.4(4) . . . . ?
O4 Te2 C30 C31 175.0(4) . . . . ?
C23 Te2 C30 C31 85.9(4) . . . . ?
O7 Te2 C30 C31 3.5(4) . . . . ?
C35 C30 C31 C32 1.7(7) . . . . ?
Te2 C30 C31 C32 -177.2(4) . . . . ?
C30 C31 C32 C33 -0.2(7) . . . . ?
C36 O6 C33 C32 -10.0(8) . . . . ?
C36 O6 C33 C34 171.1(5) . . . . ?
C31 C32 C33 O6 179.5(5) . . . . ?
C31 C32 C33 C34 -1.6(8) . . . . ?
O6 C33 C34 C35 -179.0(5) . . . . ?
C32 C33 C34 C35 2.0(8) . . . . ?
C33 C34 C35 C30 -0.5(8) . . . . ?
C31 C30 C35 C34 -1.3(8) . . . . ?
Te2 C30 C35 C34 177.6(4) . . . . ?
C42 C37 C38 C39 -1.1(9) . . . . ?
C37 C38 C39 C40 1.4(10) . . . . ?
C38 C39 C40 C41 -0.8(10) . . . . ?
C39 C40 C41 C42 0.0(11) . . . . ?
C38 C37 C42 C41 0.3(10) . . . . ?
C40 C41 C42 C37 0.2(11) . . . . ?
C48 C43 C44 C45 0.3(11) . . . . ?
C43 C44 C45 C46 -1.1(12) . . . . ?
C44 C45 C46 C47 -0.2(14) . . . . ?
C45 C46 C47 C48 2.3(15) . . . . ?
C46 C47 C48 C43 -3.1(14) . . . . ?
C44 C43 C48 C47 1.8(12) . . . . ?
